data_7020616
loop_
_publ_author_name
'Jiang, Chunfang'
'Stephan, Douglas W.'

_publ_section_title
;
 Phosphinimine-borane combinations in frustrated Lewis pair chemistry.
;
_journal_issue 3
_journal_name_full 'Dalton transactions (Cambridge, England : 2003)'
_journal_page_first 630
_journal_page_last 637
_journal_paper_doi 10.1039/c2dt30720k
_journal_volume 42
_journal_year 2013
_chemical_formula_sum 'C50 H26 B F15 N P'
_chemical_formula_weight 967.50
_chemical_name_systematic
;
?
;
_space_group_IT_number 14
_symmetry_cell_setting monoclinic
_symmetry_space_group_name_Hall '-P 2yn'
_symmetry_space_group_name_H-M 'P 1 21/n 1'
_atom_sites_solution_hydrogens geom
_atom_sites_solution_primary direct
_atom_sites_solution_secondary difmap
_audit_creation_method SHELXL-97
_cell_angle_alpha 90.00
_cell_angle_beta 97.100(2)
_cell_angle_gamma 90.00
_cell_formula_units_Z 4
_cell_length_a 10.7176(5)
_cell_length_b 24.4998(11)
_cell_length_c 15.8572(7)
_cell_measurement_reflns_used 9947
_cell_measurement_temperature 150(2)
_cell_measurement_theta_max 25.38
_cell_measurement_theta_min 2.44
_cell_volume 4131.8(3)
_computing_cell_refinement 'Bruker SAINT'
_computing_data_collection 'Bruker APEX2'
_computing_data_reduction 'Bruker SAINT'
_computing_molecular_graphics 'Bruker SHELXTL'
_computing_publication_material 'Bruker SHELXTL'
_computing_structure_refinement 'SHELXL-97 (Sheldrick, 1997)'
_computing_structure_solution 'SHELXS-97 (Sheldrick, 2008)'
_diffrn_ambient_temperature 150(2)
_diffrn_measured_fraction_theta_full 0.996
_diffrn_measured_fraction_theta_max 0.996
_diffrn_measurement_device_type 'Bruker APEX-II CCD'
_diffrn_measurement_method '\f and \w scans'
_diffrn_radiation_monochromator graphite
_diffrn_radiation_source 'fine-focus sealed tube'
_diffrn_radiation_type MoK\a
_diffrn_radiation_wavelength 0.71073
_diffrn_reflns_av_R_equivalents 0.0509
_diffrn_reflns_av_sigmaI/netI 0.0435
_diffrn_reflns_limit_h_max 13
_diffrn_reflns_limit_h_min -13
_diffrn_reflns_limit_k_max 31
_diffrn_reflns_limit_k_min -31
_diffrn_reflns_limit_l_max 20
_diffrn_reflns_limit_l_min -20
_diffrn_reflns_number 68246
_diffrn_reflns_theta_full 27.54
_diffrn_reflns_theta_max 27.54
_diffrn_reflns_theta_min 1.54
_diffrn_standards_number 0
_exptl_absorpt_coefficient_mu 0.174
_exptl_absorpt_correction_type none
_exptl_crystal_colour colourless
_exptl_crystal_density_diffrn 1.555
_exptl_crystal_density_method 'not measured'
_exptl_crystal_description Block
_exptl_crystal_F_000 1952
_exptl_crystal_size_max 0.20
_exptl_crystal_size_mid 0.18
_exptl_crystal_size_min 0.18
_refine_diff_density_max 0.418
_refine_diff_density_min -0.356
_refine_diff_density_rms 0.052
_refine_ls_extinction_method none
_refine_ls_goodness_of_fit_ref 0.873
_refine_ls_hydrogen_treatment constr
_refine_ls_matrix_type full
_refine_ls_number_parameters 613
_refine_ls_number_reflns 9497
_refine_ls_number_restraints 0
_refine_ls_restrained_S_all 0.873
_refine_ls_R_factor_all 0.0704
_refine_ls_R_factor_gt 0.0401
_refine_ls_shift/su_max 0.002
_refine_ls_shift/su_mean 0.000
_refine_ls_structure_factor_coef Fsqd
_refine_ls_weighting_details 'calc w=1/[\s^2^(Fo^2^)+(0.0600P)^2^+3.2847P] where P=(Fo^2^+2Fc^2^)/3'
_refine_ls_weighting_scheme calc
_refine_ls_wR_factor_gt 0.0959
_refine_ls_wR_factor_ref 0.1127
_reflns_number_gt 6714
_reflns_number_total 9497
_reflns_threshold_expression >2sigma(I)
_cod_data_source_file c2dt30720k.txt
_cod_data_source_block cj027_0m
_cod_depositor_comments
;
The following automatic conversions were performed:

'_symmetry_cell_setting' value 'Monoclinic' changed to 'monoclinic'
according to /home/saulius/struct/CIF-dictionaries/cif_core.dic
dictionary named 'cif_core.dic' version 2.4.2 from 2011-04-26.

Automatic conversion script
Id: cif_fix_values 1891 2012-01-12 08:04:46Z andrius 
;
_cod_original_sg_symbol_H-M P2(1)/n
_cod_database_code 7020616

loop_
_symmetry_equiv_pos_as_xyz
'x, y, z'
'-x+1/2, y+1/2, -z+1/2'
'-x, -y, -z'
'x-1/2, -y-1/2, z-1/2'

loop_
_atom_site_label
_atom_site_type_symbol
_atom_site_fract_x
_atom_site_fract_y
_atom_site_fract_z
_atom_site_U_iso_or_equiv
_atom_site_adp_type
_atom_site_occupancy
_atom_site_symmetry_multiplicity
_atom_site_calc_flag
_atom_site_refinement_flags
C1 C 0.25658(17) 1.17772(8) 0.47252(12) 0.0195(4) Uani 1 1 d .
C2 C 0.29281(18) 1.16172(8) 0.55614(12) 0.0239(4) Uani 1 1 d .
H22 H 0.2565 1.1786 0.6013 0.029 Uiso 1 1 calc R
C3 C 0.38243(19) 1.12096(9) 0.57313(13) 0.0263(4) Uani 1 1 d .
H21 H 0.4067 1.1095 0.6300 0.032 Uiso 1 1 calc R
C4 C 0.43643(19) 1.09698(9) 0.50763(13) 0.0274(4) Uani 1 1 d .
H1 H 0.4977 1.0691 0.5196 0.033 Uiso 1 1 calc R
C5 C 0.4016(2) 1.11345(10) 0.42464(13) 0.0326(5) Uani 1 1 d .
H2 H 0.4393 1.0970 0.3798 0.039 Uiso 1 1 calc R
C6 C 0.31215(19) 1.15371(9) 0.40695(12) 0.0268(4) Uani 1 1 d .
H3 H 0.2885 1.1650 0.3499 0.032 Uiso 1 1 calc R
C7 C 0.07828(18) 1.22822(8) 0.34012(12) 0.0211(4) Uani 1 1 d .
C8 C 0.03113(19) 1.17840(8) 0.30666(13) 0.0268(4) Uani 1 1 d .
H16 H 0.0291 1.1475 0.3426 0.032 Uiso 1 1 calc R
C9 C -0.0124(2) 1.17439(9) 0.22130(14) 0.0328(5) Uani 1 1 d .
H17 H -0.0439 1.1406 0.1983 0.039 Uiso 1 1 calc R
C10 C -0.0105(2) 1.21931(10) 0.16937(14) 0.0381(6) Uani 1 1 d .
H18 H -0.0401 1.2163 0.1106 0.046 Uiso 1 1 calc R
C11 C 0.0343(2) 1.26876(10) 0.20212(14) 0.0405(6) Uani 1 1 d .
H19 H 0.0346 1.2996 0.1658 0.049 Uiso 1 1 calc R
C12 C 0.0785(2) 1.27366(9) 0.28742(13) 0.0307(5) Uani 1 1 d .
H20 H 0.1088 1.3078 0.3099 0.037 Uiso 1 1 calc R
C13 C 0.21440(18) 1.29502(7) 0.47369(12) 0.0196(4) Uani 1 1 d .
C14 C 0.31137(19) 1.31115(8) 0.42765(12) 0.0239(4) Uani 1 1 d .
H14 H 0.3345 1.2887 0.3833 0.029 Uiso 1 1 calc R
C15 C 0.37324(19) 1.35973(8) 0.44691(13) 0.0269(4) Uani 1 1 d .
H13 H 0.4388 1.3709 0.4155 0.032 Uiso 1 1 calc R
C16 C 0.3398(2) 1.39249(8) 0.51220(13) 0.0289(5) Uani 1 1 d .
H12 H 0.3828 1.4259 0.5254 0.035 Uiso 1 1 calc R
C17 C 0.2443(2) 1.37649(8) 0.55783(13) 0.0273(5) Uani 1 1 d .
H11 H 0.2217 1.3991 0.6022 0.033 Uiso 1 1 calc R
C18 C 0.18105(19) 1.32765(8) 0.53926(12) 0.0235(4) Uani 1 1 d .
H10 H 0.1157 1.3166 0.5709 0.028 Uiso 1 1 calc R
C19 C -0.09832(18) 1.23318(8) 0.49416(12) 0.0217(4) Uani 1 1 d .
C20 C -0.1321(2) 1.28439(8) 0.46173(13) 0.0269(4) Uani 1 1 d .
H23 H -0.0694 1.3093 0.4486 0.032 Uiso 1 1 calc R
C21 C -0.2580(2) 1.29881(9) 0.44869(14) 0.0316(5) Uani 1 1 d .
H24 H -0.2816 1.3339 0.4266 0.038 Uiso 1 1 calc R
C22 C -0.3488(2) 1.26287(10) 0.46750(15) 0.0368(5) Uani 1 1 d .
H8 H -0.4350 1.2730 0.4583 0.044 Uiso 1 1 calc R
C23 C -0.3146(2) 1.21202(10) 0.49977(17) 0.0406(6) Uani 1 1 d .
H7 H -0.3775 1.1872 0.5129 0.049 Uiso 1 1 calc R
C24 C -0.1896(2) 1.19688(9) 0.51319(15) 0.0324(5) Uani 1 1 d .
H1A H -0.1665 1.1618 0.5353 0.039 Uiso 1 1 calc R
C25 C 0.4238(2) 0.74676(8) 0.76671(12) 0.0231(4) Uani 1 1 d .
C26 C 0.3234(2) 0.78146(8) 0.73941(13) 0.0294(5) Uani 1 1 d .
H40 H 0.2432 0.7666 0.7198 0.035 Uiso 1 1 calc R
C27 C 0.3407(3) 0.83764(9) 0.74093(14) 0.0361(5) Uani 1 1 d .
H41 H 0.2726 0.8611 0.7214 0.043 Uiso 1 1 calc R
C28 C 0.4557(3) 0.85955(9) 0.77053(14) 0.0396(6) Uani 1 1 d .
H35 H 0.4663 0.8980 0.7724 0.048 Uiso 1 1 calc R
C29 C 0.5561(3) 0.82585(9) 0.79757(14) 0.0387(6) Uani 1 1 d .
H34 H 0.6356 0.8412 0.8178 0.046 Uiso 1 1 calc R
C30 C 0.5410(2) 0.76932(9) 0.79528(13) 0.0295(5) Uani 1 1 d .
H33 H 0.6104 0.7462 0.8131 0.035 Uiso 1 1 calc R
C31 C 0.40842(18) 0.68817(8) 0.76496(12) 0.0222(4) Uani 1 1 d .
C32 C 0.40743(17) 0.63917(8) 0.76371(12) 0.0196(4) Uani 1 1 d .
C33 C 0.55576(17) 0.55263(7) 0.74932(11) 0.0167(4) Uani 1 1 d .
C34 C 0.66513(18) 0.58347(7) 0.75984(11) 0.0193(4) Uani 1 1 d .
C35 C 0.78453(18) 0.56205(8) 0.76179(12) 0.0224(4) Uani 1 1 d .
C36 C 0.80069(18) 0.50694(9) 0.75271(12) 0.0243(4) Uani 1 1 d .
C37 C 0.6964(2) 0.47402(8) 0.74229(12) 0.0236(4) Uani 1 1 d .
C38 C 0.57860(18) 0.49703(8) 0.74091(12) 0.0201(4) Uani 1 1 d .
C39 C 0.41033(17) 0.55974(7) 0.91765(12) 0.0183(4) Uani 1 1 d .
C40 C 0.37677(19) 0.53765(8) 0.99146(11) 0.0214(4) Uani 1 1 d .
C41 C 0.29173(19) 0.49554(8) 0.98618(12) 0.0228(4) Uani 1 1 d .
C42 C 0.24372(18) 0.47651(8) 0.90727(12) 0.0227(4) Uani 1 1 d .
C43 C 0.27939(17) 0.50048(8) 0.83500(11) 0.0189(4) Uani 1 1 d .
C44 C 0.36279(17) 0.54382(7) 0.83614(11) 0.0165(4) Uani 1 1 d .
C45 C 0.31314(17) 0.56304(7) 0.66477(11) 0.0177(4) Uani 1 1 d .
C46 C 0.18671(19) 0.57643(8) 0.66286(12) 0.0223(4) Uani 1 1 d .
C47 C 0.09744(19) 0.57165(9) 0.59298(13) 0.0271(4) Uani 1 1 d .
C48 C 0.1332(2) 0.55306(9) 0.51764(12) 0.0278(5) Uani 1 1 d .
C49 C 0.2567(2) 0.53969(8) 0.51469(12) 0.0242(4) Uani 1 1 d .
C50 C 0.34301(18) 0.54452(7) 0.58712(12) 0.0192(4) Uani 1 1 d .
N1 N 0.03086(15) 1.21683(7) 0.50976(10) 0.0230(4) Uani 1 1 d .
H5 H 0.0533 1.1977 0.5561 0.028 Uiso 1 1 calc R
B1 B 0.41056(19) 0.57461(8) 0.75237(13) 0.0168(4) Uani 1 1 d .
F1 F 0.66258(11) 0.63829(4) 0.77018(8) 0.0294(3) Uani 1 1 d .
F2 F 0.88581(11) 0.59502(5) 0.77397(8) 0.0354(3) Uani 1 1 d .
F3 F 0.91676(11) 0.48575(6) 0.75512(9) 0.0397(3) Uani 1 1 d .
F4 F 0.70956(12) 0.41976(5) 0.73263(9) 0.0366(3) Uani 1 1 d .
F5 F 0.47966(11) 0.46222(4) 0.72935(8) 0.0279(3) Uani 1 1 d .
F6 F 0.49758(10) 0.60027(4) 0.92845(7) 0.0251(3) Uani 1 1 d .
F7 F 0.42579(12) 0.55713(5) 1.06804(7) 0.0305(3) Uani 1 1 d .
F8 F 0.25559(13) 0.47299(5) 1.05651(7) 0.0363(3) Uani 1 1 d .
F9 F 0.16184(12) 0.43475(5) 0.90145(8) 0.0365(3) Uani 1 1 d .
F10 F 0.22660(11) 0.47828(5) 0.76090(7) 0.0265(3) Uani 1 1 d .
F11 F 0.14459(11) 0.59592(6) 0.73388(7) 0.0324(3) Uani 1 1 d .
F12 F -0.02332(11) 0.58521(6) 0.59719(8) 0.0415(3) Uani 1 1 d .
F13 F 0.04856(13) 0.54841(6) 0.44811(8) 0.0417(3) Uani 1 1 d .
F14 F 0.29404(13) 0.52188(6) 0.44168(7) 0.0381(3) Uani 1 1 d .
F15 F 0.46244(10) 0.53025(5) 0.57728(7) 0.0255(3) Uani 1 1 d .
P1 P 0.14062(5) 1.23033(2) 0.44975(3) 0.01883(11) Uani 1 1 d .

loop_
_atom_site_aniso_label
_atom_site_aniso_U_11
_atom_site_aniso_U_22
_atom_site_aniso_U_33
_atom_site_aniso_U_23
_atom_site_aniso_U_13
_atom_site_aniso_U_12
C1 0.0143(9) 0.0198(9) 0.0240(9) 0.0000(8) 0.0008(7) -0.0005(7)
C2 0.0203(10) 0.0298(11) 0.0219(9) -0.0002(8) 0.0047(8) 0.0005(8)
C3 0.0207(10) 0.0331(11) 0.0244(10) 0.0105(9) 0.0001(8) -0.0016(8)
C4 0.0197(10) 0.0265(10) 0.0358(11) 0.0040(9) 0.0031(9) 0.0045(8)
C5 0.0274(12) 0.0430(13) 0.0277(11) -0.0040(10) 0.0047(9) 0.0120(10)
C6 0.0254(11) 0.0352(12) 0.0198(9) 0.0015(8) 0.0035(8) 0.0058(9)
C7 0.0191(9) 0.0206(9) 0.0226(9) 0.0011(8) -0.0015(8) 0.0012(8)
C8 0.0269(11) 0.0204(10) 0.0315(11) 0.0028(8) -0.0033(9) 0.0019(8)
C9 0.0350(12) 0.0261(11) 0.0338(11) -0.0068(9) -0.0095(10) 0.0010(9)
C10 0.0447(14) 0.0414(14) 0.0245(11) 0.0018(10) -0.0102(10) -0.0017(11)
C11 0.0534(16) 0.0335(12) 0.0306(12) 0.0097(10) -0.0101(11) -0.0074(11)
C12 0.0374(12) 0.0231(10) 0.0287(11) 0.0044(9) -0.0070(9) -0.0049(9)
C13 0.0201(10) 0.0169(9) 0.0208(9) 0.0029(7) -0.0020(7) -0.0018(7)
C14 0.0248(11) 0.0234(10) 0.0234(10) 0.0017(8) 0.0029(8) 0.0006(8)
C15 0.0231(10) 0.0267(11) 0.0303(10) 0.0072(9) 0.0014(9) -0.0040(8)
C16 0.0295(11) 0.0213(10) 0.0341(11) 0.0036(9) -0.0033(9) -0.0027(8)
C17 0.0328(12) 0.0217(10) 0.0263(10) -0.0003(8) -0.0007(9) 0.0021(9)
C18 0.0238(10) 0.0238(10) 0.0229(9) 0.0009(8) 0.0031(8) -0.0001(8)
C19 0.0178(9) 0.0244(10) 0.0226(9) -0.0015(8) 0.0018(7) 0.0040(8)
C20 0.0240(11) 0.0252(10) 0.0316(11) 0.0031(9) 0.0039(9) 0.0009(8)
C21 0.0281(12) 0.0306(12) 0.0357(12) 0.0068(9) 0.0021(9) 0.0111(9)
C22 0.0208(11) 0.0450(14) 0.0446(13) 0.0049(11) 0.0042(10) 0.0104(10)
C23 0.0234(12) 0.0417(13) 0.0575(16) 0.0125(12) 0.0090(11) -0.0008(10)
C24 0.0243(11) 0.0260(11) 0.0475(13) 0.0102(10) 0.0064(10) 0.0031(9)
C25 0.0343(12) 0.0171(9) 0.0191(9) 0.0008(7) 0.0076(8) 0.0012(8)
C26 0.0397(13) 0.0213(10) 0.0275(11) 0.0007(8) 0.0059(9) 0.0035(9)
C27 0.0598(16) 0.0195(10) 0.0305(11) 0.0035(9) 0.0111(11) 0.0068(10)
C28 0.0743(19) 0.0144(10) 0.0341(12) 0.0005(9) 0.0224(12) -0.0039(11)
C29 0.0528(16) 0.0324(12) 0.0340(12) -0.0047(10) 0.0172(11) -0.0200(11)
C30 0.0359(12) 0.0258(11) 0.0277(11) 0.0012(9) 0.0070(9) -0.0047(9)
C31 0.0224(10) 0.0215(10) 0.0230(9) 0.0014(8) 0.0045(8) 0.0019(8)
C32 0.0179(9) 0.0206(10) 0.0208(9) 0.0005(7) 0.0044(7) 0.0014(7)
C33 0.0171(9) 0.0194(9) 0.0141(8) 0.0013(7) 0.0032(7) 0.0006(7)
C34 0.0222(10) 0.0186(9) 0.0175(9) -0.0001(7) 0.0037(7) 0.0013(7)
C35 0.0163(10) 0.0296(11) 0.0211(9) 0.0000(8) 0.0026(8) -0.0022(8)
C36 0.0182(10) 0.0326(11) 0.0228(10) 0.0035(8) 0.0055(8) 0.0086(8)
C37 0.0293(11) 0.0181(9) 0.0243(10) 0.0020(8) 0.0061(8) 0.0069(8)
C38 0.0205(10) 0.0193(9) 0.0208(9) 0.0020(7) 0.0040(7) -0.0013(8)
C39 0.0166(9) 0.0145(9) 0.0232(9) -0.0025(7) 0.0002(7) 0.0020(7)
C40 0.0247(10) 0.0227(10) 0.0160(9) -0.0024(7) -0.0007(8) 0.0056(8)
C41 0.0254(10) 0.0260(10) 0.0180(9) 0.0056(8) 0.0071(8) 0.0025(8)
C42 0.0209(10) 0.0209(10) 0.0270(10) 0.0005(8) 0.0065(8) -0.0066(8)
C43 0.0194(9) 0.0199(9) 0.0170(9) -0.0033(7) 0.0003(7) -0.0011(7)
C44 0.0154(9) 0.0154(9) 0.0190(9) -0.0006(7) 0.0032(7) 0.0033(7)
C45 0.0198(10) 0.0148(8) 0.0190(9) 0.0030(7) 0.0038(7) -0.0014(7)
C46 0.0229(10) 0.0264(10) 0.0185(9) 0.0022(8) 0.0061(8) 0.0033(8)
C47 0.0179(10) 0.0346(11) 0.0283(10) 0.0057(9) 0.0007(8) 0.0030(8)
C48 0.0286(11) 0.0322(11) 0.0201(10) 0.0021(8) -0.0065(8) -0.0021(9)
C49 0.0336(12) 0.0241(10) 0.0155(9) -0.0008(8) 0.0049(8) 0.0014(9)
C50 0.0191(10) 0.0165(9) 0.0225(9) 0.0009(7) 0.0044(7) 0.0008(7)
N1 0.0191(8) 0.0238(8) 0.0259(8) 0.0077(7) 0.0024(7) 0.0021(7)
B1 0.0155(10) 0.0153(10) 0.0198(10) 0.0001(8) 0.0037(8) -0.0001(8)
F1 0.0234(6) 0.0181(6) 0.0471(7) -0.0045(5) 0.0054(5) -0.0039(5)
F2 0.0169(6) 0.0399(7) 0.0493(8) -0.0035(6) 0.0031(5) -0.0060(5)
F3 0.0223(7) 0.0432(8) 0.0545(8) 0.0036(6) 0.0079(6) 0.0145(6)
F4 0.0389(8) 0.0195(6) 0.0527(8) 0.0009(6) 0.0113(6) 0.0111(5)
F5 0.0261(6) 0.0154(5) 0.0429(7) -0.0027(5) 0.0073(5) -0.0033(5)
F6 0.0268(6) 0.0199(6) 0.0272(6) -0.0049(5) -0.0023(5) -0.0071(5)
F7 0.0398(7) 0.0334(7) 0.0167(5) -0.0061(5) -0.0032(5) 0.0021(5)
F8 0.0472(8) 0.0429(8) 0.0207(6) 0.0082(5) 0.0117(5) -0.0053(6)
F9 0.0392(8) 0.0380(7) 0.0333(7) 0.0020(6) 0.0091(6) -0.0222(6)
F10 0.0316(7) 0.0277(6) 0.0193(5) -0.0040(5) -0.0002(5) -0.0137(5)
F11 0.0224(6) 0.0540(8) 0.0215(6) -0.0038(5) 0.0059(5) 0.0119(6)
F12 0.0196(6) 0.0698(10) 0.0337(7) 0.0024(7) -0.0026(5) 0.0107(6)
F13 0.0376(8) 0.0585(9) 0.0249(6) -0.0014(6) -0.0122(6) 0.0025(7)
F14 0.0469(8) 0.0496(8) 0.0178(6) -0.0079(6) 0.0037(5) 0.0088(6)
F15 0.0231(6) 0.0310(6) 0.0237(6) -0.0030(5) 0.0079(5) 0.0049(5)
P1 0.0179(2) 0.0181(2) 0.0200(2) 0.00177(19) 0.00077(18) -0.00045(19)

loop_
_atom_type_symbol
_atom_type_description
_atom_type_scat_dispersion_real
_atom_type_scat_dispersion_imag
_atom_type_scat_source
C C 0.0033 0.0016 'International Tables Vol C Tables 4.2.6.8 and 6.1.1.4'
H H 0.0000 0.0000 'International Tables Vol C Tables 4.2.6.8 and 6.1.1.4'
N N 0.0061 0.0033 'International Tables Vol C Tables 4.2.6.8 and 6.1.1.4'
B B 0.0013 0.0007 'International Tables Vol C Tables 4.2.6.8 and 6.1.1.4'
F F 0.0171 0.0103 'International Tables Vol C Tables 4.2.6.8 and 6.1.1.4'
P P 0.1023 0.0942 'International Tables Vol C Tables 4.2.6.8 and 6.1.1.4'

loop_
_geom_angle_atom_site_label_1
_geom_angle_atom_site_label_2
_geom_angle_atom_site_label_3
_geom_angle
C2 C1 C6 119.90(18)
C2 C1 P1 119.90(15)
C6 C1 P1 120.18(15)
C3 C2 C1 119.50(18)
C3 C2 H22 120.3
C1 C2 H22 120.3
C4 C3 C2 120.27(18)
C4 C3 H21 119.9
C2 C3 H21 119.9
C3 C4 C5 120.17(19)
C3 C4 H1 119.9
C5 C4 H1 119.9
C6 C5 C4 120.07(19)
C6 C5 H2 120.0
C4 C5 H2 120.0
C5 C6 C1 120.07(18)
C5 C6 H3 120.0
C1 C6 H3 120.0
C12 C7 C8 119.80(18)
C12 C7 P1 122.23(15)
C8 C7 P1 117.94(15)
C9 C8 C7 119.76(19)
C9 C8 H16 120.1
C7 C8 H16 120.1
C10 C9 C8 120.1(2)
C10 C9 H17 119.9
C8 C9 H17 119.9
C9 C10 C11 120.5(2)
C9 C10 H18 119.8
C11 C10 H18 119.8
C12 C11 C10 120.4(2)
C12 C11 H19 119.8
C10 C11 H19 119.8
C11 C12 C7 119.5(2)
C11 C12 H20 120.3
C7 C12 H20 120.3
C14 C13 C18 120.22(18)
C14 C13 P1 118.45(15)
C18 C13 P1 121.26(15)
C15 C14 C13 119.76(19)
C15 C14 H14 120.1
C13 C14 H14 120.1
C14 C15 C16 120.14(19)
C14 C15 H13 119.9
C16 C15 H13 119.9
C17 C16 C15 120.10(19)
C17 C16 H12 119.9
C15 C16 H12 119.9
C16 C17 C18 120.5(2)
C16 C17 H11 119.8
C18 C17 H11 119.8
C17 C18 C13 119.29(19)
C17 C18 H10 120.4
C13 C18 H10 120.4
C24 C19 C20 120.23(18)
C24 C19 N1 118.50(17)
C20 C19 N1 121.26(18)
C21 C20 C19 119.4(2)
C21 C20 H23 120.3
C19 C20 H23 120.3
C22 C21 C20 120.5(2)
C22 C21 H24 119.7
C20 C21 H24 119.7
C21 C22 C23 119.8(2)
C21 C22 H8 120.1
C23 C22 H8 120.1
C24 C23 C22 120.5(2)
C24 C23 H7 119.7
C22 C23 H7 119.7
C23 C24 C19 119.5(2)
C23 C24 H1A 120.2
C19 C24 H1A 120.2
C30 C25 C26 119.17(19)
C30 C25 C31 119.71(19)
C26 C25 C31 121.11(19)
C27 C26 C25 120.1(2)
C27 C26 H40 120.0
C25 C26 H40 120.0
C28 C27 C26 120.4(2)
C28 C27 H41 119.8
C26 C27 H41 119.8
C27 C28 C29 120.3(2)
C27 C28 H35 119.9
C29 C28 H35 119.9
C28 C29 C30 120.1(2)
C28 C29 H34 119.9
C30 C29 H34 119.9
C29 C30 C25 119.9(2)
C29 C30 H33 120.0
C25 C30 H33 120.0
C32 C31 C25 174.0(2)
C31 C32 B1 174.0(2)
C34 C33 C38 112.85(17)
C34 C33 B1 127.12(16)
C38 C33 B1 119.90(16)
F1 C34 C35 114.03(17)
F1 C34 C33 121.71(17)
C35 C34 C33 124.25(18)
F2 C35 C36 119.69(17)
F2 C35 C34 120.23(18)
C36 C35 C34 120.07(18)
F3 C36 C37 120.93(19)
F3 C36 C35 120.38(19)
C37 C36 C35 118.68(18)
F4 C37 C36 119.91(18)
F4 C37 C38 120.61(18)
C36 C37 C38 119.47(18)
F5 C38 C37 116.36(17)
F5 C38 C33 118.97(16)
C37 C38 C33 124.67(18)
F6 C39 C40 115.31(16)
F6 C39 C44 119.39(16)
C40 C39 C44 125.29(17)
F7 C40 C41 120.17(17)
F7 C40 C39 120.82(17)
C41 C40 C39 119.01(17)
F8 C41 C40 121.05(17)
F8 C41 C42 120.15(18)
C40 C41 C42 118.79(17)
F9 C42 C41 119.26(17)
F9 C42 C43 120.76(17)
C41 C42 C43 119.98(17)
F10 C43 C42 114.84(16)
F10 C43 C44 121.24(16)
C42 C43 C44 123.92(17)
C39 C44 C43 112.94(16)
C39 C44 B1 120.25(16)
C43 C44 B1 126.77(16)
C50 C45 C46 112.90(16)
C50 C45 B1 127.61(16)
C46 C45 B1 119.31(16)
F11 C46 C47 115.49(17)
F11 C46 C45 119.35(16)
C47 C46 C45 125.16(18)
F12 C47 C46 121.07(18)
F12 C47 C48 119.83(18)
C46 C47 C48 119.10(19)
F13 C48 C49 120.61(19)
F13 C48 C47 120.53(19)
C49 C48 C47 118.85(18)
F14 C49 C48 119.93(18)
F14 C49 C50 120.11(18)
C48 C49 C50 119.96(18)
F15 C50 C45 120.80(16)
F15 C50 C49 115.17(16)
C45 C50 C49 124.02(18)
C19 N1 P1 126.29(13)
C19 N1 H5 116.9
P1 N1 H5 116.9
C32 B1 C33 111.09(15)
C32 B1 C45 104.17(15)
C33 B1 C45 114.71(15)
C32 B1 C44 110.33(15)
C33 B1 C44 105.04(14)
C45 B1 C44 111.60(15)
N1 P1 C7 110.57(9)
N1 P1 C13 112.71(9)
C7 P1 C13 109.55(9)
N1 P1 C1 105.51(9)
C7 P1 C1 109.97(9)
C13 P1 C1 108.43(9)

loop_
_geom_bond_atom_site_label_1
_geom_bond_atom_site_label_2
_geom_bond_distance
C1 C2 1.391(3)
C1 C6 1.391(3)
C1 P1 1.7960(19)
C2 C3 1.389(3)
C2 H22 0.9500
C3 C4 1.381(3)
C3 H21 0.9500
C4 C5 1.383(3)
C4 H1 0.9500
C5 C6 1.380(3)
C5 H2 0.9500
C6 H3 0.9500
C7 C12 1.392(3)
C7 C8 1.400(3)
C7 P1 1.7843(19)
C8 C9 1.380(3)
C8 H16 0.9500
C9 C10 1.376(3)
C9 H17 0.9500
C10 C11 1.380(3)
C10 H18 0.9500
C11 C12 1.382(3)
C11 H19 0.9500
C12 H20 0.9500
C13 C14 1.399(3)
C13 C18 1.393(3)
C13 P1 1.7908(19)
C14 C15 1.378(3)
C14 H14 0.9500
C15 C16 1.391(3)
C15 H13 0.9500
C16 C17 1.381(3)
C16 H12 0.9500
C17 C18 1.389(3)
C17 H11 0.9500
C18 H10 0.9500
C19 C24 1.383(3)
C19 C20 1.387(3)
C19 N1 1.433(2)
C20 C21 1.386(3)
C20 H23 0.9500
C21 C22 1.372(3)
C21 H24 0.9500
C22 C23 1.379(3)
C22 H8 0.9500
C23 C24 1.381(3)
C23 H7 0.9500
C24 H1A 0.9500
C25 C30 1.395(3)
C25 C26 1.398(3)
C25 C31 1.445(3)
C26 C27 1.389(3)
C26 H40 0.9500
C27 C28 1.373(4)
C27 H41 0.9500
C28 C29 1.382(4)
C28 H35 0.9500
C29 C30 1.394(3)
C29 H34 0.9500
C30 H33 0.9500
C31 C32 1.201(3)
C32 B1 1.593(3)
C33 C34 1.387(3)
C33 C38 1.393(3)
C33 B1 1.653(3)
C34 F1 1.354(2)
C34 C35 1.380(3)
C35 F2 1.348(2)
C35 C36 1.371(3)
C36 F3 1.344(2)
C36 C37 1.371(3)
C37 F4 1.348(2)
C37 C38 1.381(3)
C38 F5 1.356(2)
C39 F6 1.360(2)
C39 C40 1.377(3)
C39 C44 1.385(2)
C40 F7 1.349(2)
C40 C41 1.372(3)
C41 F8 1.344(2)
C41 C42 1.374(3)
C42 F9 1.344(2)
C42 C43 1.383(3)
C43 F10 1.354(2)
C43 C44 1.387(3)
C44 B1 1.662(3)
C45 C50 1.386(3)
C45 C46 1.391(3)
C45 B1 1.656(3)
C46 F11 1.351(2)
C46 C47 1.377(3)
C47 F12 1.346(2)
C47 C48 1.377(3)
C48 F13 1.343(2)
C48 C49 1.370(3)
C49 F14 1.344(2)
C49 C50 1.388(3)
C50 F15 1.354(2)
N1 P1 1.6358(17)
N1 H5 0.8800
